data_7106214
loop_
_publ_author_name
'Govindasamy Jayamurugan'
'Jean-Paul Gisselbrecht'
'Corinne Boudon'
'Franziska Schoenebeck'
'W. Bernd Schweizer'
'Bruno Bernet'
'Francois Diederich'

_publ_section_title
;
 Expanding the chemical space for push-pull chromophores by non-concerted
 [2+2] and [4+2] cycloadditions: access to a highly functionalized
 6,6-dicyanofulvene with an intense, low-energy charge-transfer band;
;
_journal_name_full Chem.Commun.
_journal_page_first 4520
_journal_paper_doi 10.1039/c1cc10247h
_journal_volume 47
_journal_year 2011
_chemical_compound_source 'LOC ETH Zurich'
_chemical_formula_moiety '2(C26 H20 N6), C H Cl3 '
_chemical_formula_sum 'C53 H41 Cl3 N6'
_chemical_formula_weight 868.312
_chemical_name_systematic
;
?
;
_space_group_IT_number 2
_symmetry_cell_setting triclinic
_symmetry_space_group_name_Hall '-P 1'
_symmetry_space_group_name_H-M 'P -1'
_atom_sites_solution_primary direct
_atom_sites_solution_secondary difmap
_cell_angle_alpha 102.4170(13)
_cell_angle_beta 90.4984(13)
_cell_angle_gamma 103.9678(13)
_cell_formula_units_Z 1
_cell_length_a 9.1282(3)
_cell_length_b 11.1896(3)
_cell_length_c 12.4251(4)
_cell_measurement_reflns_used 31360
_cell_measurement_temperature 100
_cell_measurement_theta_max 27.485
_cell_measurement_theta_min 2.910
_cell_volume 1200.32(6)
_computing_cell_refinement 'HKL Scalepack (Otwinowski & Minor 1997)'
_computing_data_collection KappaCCD
_computing_data_reduction 'Denzo and Scalepak (Otwinowski & Minor, 1997)'
_computing_structure_refinement 'SHELXL-97 (Sheldrick, 2008)'
_computing_structure_solution 'SHELXS-97 (Sheldrick, 2008)'
_diffrn_ambient_temperature 100
_diffrn_measured_fraction_theta_full 0.990
_diffrn_measured_fraction_theta_max 0.990
_diffrn_measurement_device KappaCCD
_diffrn_measurement_method CCD
_diffrn_orient_matrix_type X=UH
_diffrn_orient_matrix_UB_11 -0.04066
_diffrn_orient_matrix_UB_12 -0.09817
_diffrn_orient_matrix_UB_13 0.03879
_diffrn_orient_matrix_UB_21 0.00936
_diffrn_orient_matrix_UB_22 -0.05970
_diffrn_orient_matrix_UB_23 -0.07264
_diffrn_orient_matrix_UB_31 0.07500
_diffrn_orient_matrix_UB_32 -0.03233
_diffrn_orient_matrix_UB_33 0.01220
_diffrn_radiation_source 'fine-focus sealed tube'
_diffrn_radiation_type ' MoK\a'
_diffrn_radiation_wavelength_id all
_diffrn_reflns_av_R_equivalents 0.045
_diffrn_reflns_limit_h_max 10
_diffrn_reflns_limit_h_min -11
_diffrn_reflns_limit_k_max 14
_diffrn_reflns_limit_k_min -14
_diffrn_reflns_limit_l_max 16
_diffrn_reflns_limit_l_min -16
_diffrn_reflns_number 9624
_diffrn_reflns_theta_full 27.52
_diffrn_reflns_theta_max 27.52
_diffrn_reflns_theta_min 3.85
_exptl_absorpt_coefficient_mu 0.242
_exptl_absorpt_correction_type none
_exptl_crystal_colour black
_exptl_crystal_density_diffrn 1.201
_exptl_crystal_density_method 'not measured'
_exptl_crystal_description Cube
_exptl_crystal_F_000 494.0
_exptl_crystal_size_max .27
_exptl_crystal_size_mid .24
_exptl_crystal_size_min .21
_refine_diff_density_max 1.038
_refine_diff_density_min -1.126
_refine_diff_density_rms 0.066
_refine_ls_extinction_method none
_refine_ls_goodness_of_fit_ref 1.710
_refine_ls_hydrogen_treatment constr
_refine_ls_matrix_type full
_refine_ls_number_parameters 328
_refine_ls_number_reflns 5472
_refine_ls_number_restraints 12
_refine_ls_restrained_S_all 3.537
_refine_ls_R_factor_all 0.0876
_refine_ls_R_factor_gt 0.0714
_refine_ls_shift/su_max 0.012
_refine_ls_shift/su_mean 0.001
_refine_ls_structure_factor_coef Fsqd
_refine_ls_weighting_details 'calc w=1/[\s^2^(Fo^2^)+ (0.1000P)^2^+0.0000P] where P=(Fo^2^+2Fc^2^)/3'
_refine_ls_weighting_scheme calc
_refine_ls_wR_factor_gt 0.2208
_refine_ls_wR_factor_ref 0.2329
_reflns_number_gt 4453
_reflns_number_total 5472
_reflns_threshold_expression >2sigma(I)
_cod_data_source_file c1cc10247h.txt
_cod_data_source_block 6
_cod_original_sg_symbol_H-M 'P -1 '
_cod_original_formula_sum 'C53 H41 Cl3 N6 '
_cod_database_code 7106214

loop_
_symmetry_equiv_pos_as_xyz
+X,+Y,+Z
-X,-Y,-Z

loop_
_atom_site_label
_atom_site_type_symbol
_atom_site_fract_x
_atom_site_fract_y
_atom_site_fract_z
_atom_site_U_iso_or_equiv
_atom_site_adp_type
_atom_site_occupancy
_atom_site_symmetry_multiplicity
_atom_site_calc_flag
_atom_site_refinement_flags
_atom_site_disorder_assembly
_atom_site_disorder_group
Cl34 Cl 0.4802(7) 0.8500(8) 0.0077(6) 0.092(3) Uani 0.369(5) 1 d PD . 1
Cl35 Cl 0.7421(6) 1.0206(4) -0.0005(4) 0.0653(16) Uani 0.369(5) 1 d PD . 1
Cl36 Cl 0.5372(11) 1.1225(10) -0.0411(7) 0.196(12) Uani 0.369(5) 1 d PD . 1
N17 N 0.7862(5) 0.3679(4) 0.8438(3) 0.0369(10) Uani 1 1 d . . .
N18 N 0.3789(5) 0.4833(5) 0.8836(3) 0.0407(11) Uani 1 1 d . . .
N19 N 0.6196(5) 0.1271(4) 0.2770(3) 0.0340(9) Uani 1 1 d . . .
N20 N 0.2352(4) 0.5273(4) 0.6473(3) 0.0309(9) Uani 1 1 d . . .
N21 N 1.0425(4) 0.0466(4) 0.6769(4) 0.0404(11) Uani 1 1 d . . .
N30 N 0.0337(4) 0.3299(4) 0.0931(3) 0.0264(9) Uani 1 1 d . . .
C1 C 0.5063(4) 0.3408(4) 0.6309(4) 0.0233(9) Uani 1 1 d . . .
C2 C 0.5870(4) 0.2652(4) 0.5513(3) 0.0229(9) Uani 1 1 d . . .
C3 C 0.5291(5) 0.2595(4) 0.4478(4) 0.0235(9) Uani 1 1 d . . .
C4 C 0.4057(4) 0.3249(4) 0.4540(3) 0.0227(9) Uani 1 1 d . . .
C5 C 0.3952(4) 0.3724(4) 0.5674(3) 0.0226(9) Uani 1 1 d . . .
C6 C 0.5419(5) 0.3771(4) 0.7431(4) 0.0251(9) Uani 1 1 d . . .
C7 C 0.6777(5) 0.3670(4) 0.7954(4) 0.0277(10) Uani 1 1 d . . .
C8 C 0.4505(5) 0.4377(5) 0.8191(4) 0.0294(10) Uani 1 1 d . . .
C9 C 0.5773(5) 0.1870(4) 0.3520(4) 0.0254(9) Uani 1 1 d . . .
C10 C 0.3062(5) 0.4566(4) 0.6130(3) 0.0235(9) Uani 1 1 d . . .
C11 C 0.7025(5) 0.2047(4) 0.5801(4) 0.0241(9) Uani 1 1 d . . .
C12 C 0.8475(5) 0.2315(5) 0.5400(4) 0.0311(10) Uani 1 1 d . . .
C13 C 0.9594(5) 0.1805(5) 0.5721(4) 0.0338(11) Uani 1 1 d . . .
C14 C 0.9304(5) 0.0953(4) 0.6435(4) 0.0301(10) Uani 1 1 d . . .
C15 C 0.7822(5) 0.0638(4) 0.6782(4) 0.0283(10) Uani 1 1 d . . .
C16 C 0.6728(5) 0.1183(4) 0.6482(4) 0.0267(9) Uani 1 1 d . . .
C22 C 1.0115(6) -0.0391(5) 0.7509(4) 0.0356(11) Uani 1 1 d . . .
C23 C 1.1991(5) 0.0958(5) 0.6545(6) 0.0484(15) Uani 1 1 d . . .
C24 C 0.3169(4) 0.3331(4) 0.3624(3) 0.0219(9) Uani 1 1 d . . .
C25 C 0.1788(5) 0.3721(4) 0.3765(4) 0.0244(9) Uani 1 1 d . . .
C26 C 0.0875(5) 0.3741(4) 0.2899(4) 0.0243(9) Uani 1 1 d . . .
C27 C 0.1261(5) 0.3354(4) 0.1793(3) 0.0230(9) Uani 1 1 d . . .
C28 C 0.2681(5) 0.3022(4) 0.1637(3) 0.0255(9) Uani 1 1 d . . .
C29 C 0.3583(5) 0.3014(4) 0.2515(3) 0.0245(9) Uani 1 1 d . . .
C31 C 0.0721(6) 0.2890(5) -0.0208(4) 0.0346(11) Uani 1 1 d . . .
C32 C -0.1050(5) 0.3741(5) 0.1109(4) 0.0335(11) Uani 1 1 d . . .
C33 C 0.5546(18) 0.9897(12) -0.0362(13) 0.18(2) Uiso 0.369(5) 1 d PD . 1
Cl38 Cl 0.3499(18) 0.9534(12) 0.0499(13) 0.083(5) Uiso 0.131(5) 1 d PRD . 2
Cl39 Cl 0.6278(18) 0.9673(12) -0.0225(13) 0.152(12) Uiso 0.131(5) 1 d PRD . 2
Cl40 Cl 0.5429(18) 0.8578(12) 0.0752(13) 0.150 Uiso 0.131(5) 1 d PRD . 2
C37 C 0.4597(18) 0.9734(12) 0.0265(13) 0.053(12) Uiso 0.131(5) 1 d PRD . 2
H12 H 0.8711 0.2915 0.4846 0.037 Uiso 1 1 calc R . .
H13 H 1.0679 0.2051 0.5432 0.041 Uiso 1 1 calc R . .
H15 H 0.7548 -0.0023 0.7279 0.034 Uiso 1 1 calc R . .
H16 H 0.5642 0.0942 0.6771 0.032 Uiso 1 1 calc R . .
H22A H 1.1092 -0.0752 0.7605 0.043 Uiso 1 1 calc R . .
H22B H 0.9156 -0.1166 0.7170 0.043 Uiso 1 1 calc R . .
H22C H 0.9866 0.0108 0.8304 0.043 Uiso 1 1 calc R . .
H23A H 1.2709 0.0508 0.6928 0.058 Uiso 1 1 calc R . .
H23B H 1.2322 0.1966 0.6878 0.058 Uiso 1 1 calc R . .
H23C H 1.2103 0.0766 0.5664 0.058 Uiso 1 1 calc R . .
H25 H 0.1464 0.4004 0.4570 0.029 Uiso 1 1 calc R . .
H26 H -0.0122 0.4044 0.3049 0.029 Uiso 1 1 calc R . .
H28 H 0.3031 0.2781 0.0833 0.031 Uiso 1 1 calc R . .
H29 H 0.4614 0.2766 0.2370 0.029 Uiso 1 1 calc R . .
H31A H -0.0242 0.2776 -0.0765 0.042 Uiso 1 1 calc R . .
H31B H 0.1026 0.1999 -0.0304 0.042 Uiso 1 1 calc R . .
H31C H 0.1664 0.3591 -0.0395 0.042 Uiso 1 1 calc R . .
H32A H -0.1591 0.3700 0.0321 0.040 Uiso 1 1 calc R . .
H32B H -0.0769 0.4703 0.1587 0.040 Uiso 1 1 calc R . .
H32C H -0.1810 0.3144 0.1549 0.040 Uiso 1 1 calc R . .
H33 H 0.5559 0.9506 -0.1234 0.214 Uiso 0.369(5) 1 calc PR . 1
H37 H 0.5030 1.0504 0.0967 0.064 Uiso 0.131(5) 1 calc PR . 2

loop_
_atom_site_aniso_label
_atom_site_aniso_U_11
_atom_site_aniso_U_22
_atom_site_aniso_U_33
_atom_site_aniso_U_23
_atom_site_aniso_U_13
_atom_site_aniso_U_12
Cl34 0.076(4) 0.156(7) 0.051(4) -0.003(4) 0.001(3) 0.064(5)
Cl35 0.082(3) 0.050(3) 0.064(3) 0.000(2) 0.016(2) 0.028(2)
Cl36 0.201(15) 0.214(13) 0.046(4) 0.004(5) 0.016(5) -0.170(13)
N17 0.038(2) 0.043(2) 0.032(2) 0.0064(18) -0.0071(18) 0.0144(19)
N18 0.033(2) 0.063(3) 0.031(2) 0.013(2) 0.0029(18) 0.018(2)
N19 0.038(2) 0.036(2) 0.032(2) 0.0060(17) -0.0019(17) 0.0179(18)
N20 0.032(2) 0.035(2) 0.028(2) 0.0073(16) -0.0002(16) 0.0122(17)
N21 0.0208(18) 0.039(2) 0.071(3) 0.032(2) -0.0009(19) 0.0076(17)
N30 0.0254(18) 0.033(2) 0.0225(18) 0.0063(15) -0.0025(14) 0.0106(16)
C1 0.0198(18) 0.024(2) 0.027(2) 0.0111(17) 0.0005(16) 0.0030(16)
C2 0.0207(18) 0.022(2) 0.026(2) 0.0085(16) -0.0009(16) 0.0034(16)
C3 0.0216(19) 0.024(2) 0.026(2) 0.0073(16) -0.0008(16) 0.0057(16)
C4 0.0209(19) 0.022(2) 0.026(2) 0.0078(16) 0.0005(16) 0.0040(16)
C5 0.0210(18) 0.023(2) 0.025(2) 0.0088(16) 0.0003(16) 0.0058(16)
C6 0.0229(19) 0.026(2) 0.028(2) 0.0101(17) -0.0008(17) 0.0053(17)
C7 0.029(2) 0.028(2) 0.027(2) 0.0083(18) -0.0015(18) 0.0063(18)
C8 0.026(2) 0.039(3) 0.024(2) 0.0113(19) -0.0019(17) 0.0059(19)
C9 0.024(2) 0.027(2) 0.028(2) 0.0088(18) -0.0027(17) 0.0080(17)
C10 0.0235(19) 0.026(2) 0.022(2) 0.0071(16) -0.0014(16) 0.0060(17)
C11 0.0212(19) 0.025(2) 0.028(2) 0.0087(17) -0.0022(16) 0.0061(16)
C12 0.024(2) 0.036(2) 0.039(3) 0.020(2) 0.0013(19) 0.0083(19)
C13 0.022(2) 0.037(3) 0.050(3) 0.022(2) 0.004(2) 0.0097(19)
C14 0.022(2) 0.026(2) 0.044(3) 0.014(2) -0.0037(19) 0.0050(17)
C15 0.025(2) 0.027(2) 0.037(2) 0.0144(19) -0.0001(18) 0.0075(18)
C16 0.023(2) 0.028(2) 0.032(2) 0.0114(18) -0.0009(17) 0.0067(17)
C22 0.034(2) 0.030(2) 0.049(3) 0.019(2) -0.003(2) 0.011(2)
C23 0.022(2) 0.046(3) 0.088(4) 0.039(3) 0.001(3) 0.008(2)
C24 0.0222(19) 0.0204(19) 0.024(2) 0.0065(16) -0.0006(16) 0.0056(16)
C25 0.024(2) 0.025(2) 0.025(2) 0.0058(17) 0.0001(17) 0.0080(17)
C26 0.0232(19) 0.025(2) 0.027(2) 0.0067(17) -0.0018(16) 0.0087(17)
C27 0.024(2) 0.021(2) 0.025(2) 0.0085(16) -0.0014(17) 0.0063(16)
C28 0.027(2) 0.029(2) 0.023(2) 0.0066(17) 0.0005(17) 0.0123(18)
C29 0.025(2) 0.025(2) 0.025(2) 0.0064(17) 0.0000(17) 0.0093(17)
C31 0.038(2) 0.049(3) 0.021(2) 0.006(2) -0.0012(18) 0.021(2)
C32 0.029(2) 0.049(3) 0.028(2) 0.009(2) -0.0035(18) 0.019(2)

loop_
_atom_type_symbol
_atom_type_description
_atom_type_scat_dispersion_real
_atom_type_scat_dispersion_imag
_atom_type_scat_source
C C 0.0033 0.0016 'International Tables Vol C Tables 4.2.6.8 and 6.1.1.4'
H H 0.0000 0.0000 'International Tables Vol C Tables 4.2.6.8 and 6.1.1.4'
Cl Cl 0.1484 0.1585 'International Tables Vol C Tables 4.2.6.8 and 6.1.1.4'
N N 0.0061 0.0033 'International Tables Vol C Tables 4.2.6.8 and 6.1.1.4'

loop_
_diffrn_radiation_wavelength
0.71073

loop_
_geom_angle_atom_site_label_1
_geom_angle_atom_site_label_2
_geom_angle_atom_site_label_3
_geom_angle
_geom_angle_site_symmetry_1
_geom_angle_site_symmetry_3
_geom_angle_publ_flag
Cl36 Cl34 C33 86.9(18) 2_675 . ?
Cl36 Cl34 C33 46.1(16) 2_675 2_675 ?
C33 Cl34 C33 44.7(10) . 2_675 ?
Cl34 Cl36 C33 120.1(18) 2_675 . ?
Cl34 Cl36 C33 76.6(16) 2_675 2_675 ?
C33 Cl36 C33 47.9(11) . 2_675 ?
C14 N21 C22 120.3(4) . . ?
C14 N21 C23 120.6(4) . . ?
C22 N21 C23 118.3(4) . . ?
C27 N30 C31 121.6(4) . . ?
C27 N30 C32 120.2(4) . . ?
C31 N30 C32 118.0(3) . . ?
C6 C1 C5 128.8(4) . . ?
C6 C1 C2 124.5(4) . . ?
C5 C1 C2 106.6(4) . . ?
C3 C2 C11 127.3(4) . . ?
C3 C2 C1 107.1(3) . . ?
C11 C2 C1 125.5(4) . . ?
C2 C3 C9 121.2(4) . . ?
C2 C3 C4 110.8(4) . . ?
C9 C3 C4 127.7(4) . . ?
C5 C4 C24 128.9(4) . . ?
C5 C4 C3 105.3(3) . . ?
C24 C4 C3 125.8(4) . . ?
C4 C5 C10 125.6(4) . . ?
C4 C5 C1 110.1(4) . . ?
C10 C5 C1 123.6(4) . . ?
C1 C6 C8 122.8(4) . . ?
C1 C6 C7 124.2(4) . . ?
C8 C6 C7 112.9(4) . . ?
N17 C7 C6 174.2(5) . . ?
N18 C8 C6 176.8(5) . . ?
N19 C9 C3 177.6(4) . . ?
N20 C10 C5 177.7(4) . . ?
C16 C11 C12 117.6(4) . . ?
C16 C11 C2 121.3(4) . . ?
C12 C11 C2 121.0(4) . . ?
C13 C12 C11 121.2(4) . . ?
C12 C13 C14 121.1(4) . . ?
N21 C14 C15 122.0(4) . . ?
N21 C14 C13 121.0(4) . . ?
C15 C14 C13 117.1(4) . . ?
C16 C15 C14 121.2(4) . . ?
C15 C16 C11 121.6(4) . . ?
C4 C24 C29 122.3(4) . . ?
C4 C24 C25 121.7(4) . . ?
C29 C24 C25 116.0(4) . . ?
C26 C25 C24 122.8(4) . . ?
C25 C26 C27 120.5(4) . . ?
N30 C27 C26 121.4(4) . . ?
N30 C27 C28 121.2(4) . . ?
C26 C27 C28 117.4(4) . . ?
C29 C28 C27 121.1(4) . . ?
C28 C29 C24 122.0(4) . . ?
Cl36 C33 Cl35 101.5(8) . . ?
Cl36 C33 Cl34 146.6(12) . . ?
Cl35 C33 Cl34 102.7(8) . . ?
Cl39 Cl38 C37 70.0(19) 2_675 . ?
Cl39 Cl38 C37 52.9(15) 2_675 2_675 ?
C37 Cl38 C37 18.7(8) . 2_675 ?
Cl39 Cl38 Cl40 120.0(19) 2_675 . ?
C37 Cl38 Cl40 50.7 . . ?
C37 Cl38 Cl40 68.9(8) 2_675 . ?
Cl38 Cl39 C37 56.5(14) 2_675 2_675 ?
Cl38 Cl39 C37 98.7(19) 2_675 . ?
C37 Cl39 C37 43.0(14) 2_675 . ?
Cl38 Cl39 Cl40 155.5(19) 2_675 . ?
C37 Cl39 Cl40 104.0(14) 2_675 . ?
C37 Cl39 Cl40 61.1 . . ?
C37 Cl40 Cl39 52.1 . . ?
C37 Cl40 Cl38 25.6 . . ?
Cl39 Cl40 Cl38 77.3 . . ?
Cl38 C37 Cl39 165.9 . . ?
Cl38 C37 Cl40 103.8 . . ?
Cl39 C37 Cl40 66.8 . . ?
C13 C12 H12 119.4 . . ?
C11 C12 H12 119.4 . . ?
C12 C13 H13 119.4 . . ?
C14 C13 H13 119.4 . . ?
C16 C15 H15 119.4 . . ?
C14 C15 H15 119.4 . . ?
C15 C16 H16 119.2 . . ?
C11 C16 H16 119.2 . . ?
N21 C22 H22A 109.5 . . ?
N21 C22 H22B 109.5 . . ?
H22A C22 H22B 109.5 . . ?
N21 C22 H22C 109.5 . . ?
H22A C22 H22C 109.5 . . ?
H22B C22 H22C 109.5 . . ?
N21 C23 H23A 109.5 . . ?
N21 C23 H23B 109.5 . . ?
H23A C23 H23B 109.5 . . ?
N21 C23 H23C 109.5 . . ?
H23A C23 H23C 109.5 . . ?
H23B C23 H23C 109.5 . . ?
C26 C25 H25 118.6 . . ?
C24 C25 H25 118.6 . . ?
C25 C26 H26 119.7 . . ?
C27 C26 H26 119.7 . . ?
C29 C28 H28 119.5 . . ?
C27 C28 H28 119.5 . . ?
C28 C29 H29 119.0 . . ?
C24 C29 H29 119.0 . . ?
N30 C31 H31A 109.5 . . ?
N30 C31 H31B 109.5 . . ?
H31A C31 H31B 109.5 . . ?
N30 C31 H31C 109.5 . . ?
H31A C31 H31C 109.5 . . ?
H31B C31 H31C 109.5 . . ?
N30 C32 H32A 109.5 . . ?
N30 C32 H32B 109.5 . . ?
H32A C32 H32B 109.5 . . ?
N30 C32 H32C 109.5 . . ?
H32A C32 H32C 109.5 . . ?
H32B C32 H32C 109.5 . . ?
Cl36 C33 H33 99.2 . . ?
Cl35 C33 H33 99.2 . . ?
Cl34 C33 H33 99.2 . . ?
Cl38 C37 H37 95.7 . . ?
Cl39 C37 H37 95.7 . . ?
Cl40 C37 H37 95.7 . . ?

loop_
_geom_bond_atom_site_label_1
_geom_bond_atom_site_label_2
_geom_bond_distance
_geom_bond_site_symmetry_2
_geom_bond_publ_flag
Cl34 Cl36 0.512(12) 2_675 ?
Cl34 C33 1.751(15) . ?
Cl34 C33 1.857(16) 2_675 ?
Cl35 C33 1.697(17) . ?
Cl36 Cl34 0.512(12) 2_675 ?
Cl36 C33 1.546(17) . ?
Cl36 C33 1.797(16) 2_675 ?
N17 C7 1.151(6) . ?
N18 C8 1.151(6) . ?
N19 C9 1.152(6) . ?
N20 C10 1.155(6) . ?
N21 C14 1.369(5) . ?
N21 C22 1.448(6) . ?
N21 C23 1.455(6) . ?
N30 C27 1.339(5) . ?
N30 C31 1.465(6) . ?
N30 C32 1.468(5) . ?
C1 C6 1.378(6) . ?
C1 C5 1.434(5) . ?
C1 C2 1.480(6) . ?
C2 C3 1.368(6) . ?
C2 C11 1.463(6) . ?
C3 C9 1.428(6) . ?
C3 C4 1.478(6) . ?
C4 C5 1.408(6) . ?
C4 C24 1.423(6) . ?
C5 C10 1.420(6) . ?
C6 C8 1.435(6) . ?
C6 C7 1.435(6) . ?
C11 C16 1.398(6) . ?
C11 C12 1.405(6) . ?
C12 C13 1.378(6) . ?
C13 C14 1.418(6) . ?
C14 C15 1.409(6) . ?
C15 C16 1.376(6) . ?
C24 C29 1.425(6) . ?
C24 C25 1.431(5) . ?
C25 C26 1.362(6) . ?
C26 C27 1.424(6) . ?
C27 C28 1.436(6) . ?
C28 C29 1.365(6) . ?
Cl38 Cl39 0.99(2) 2_675 ?
Cl38 C37 1.0315 . ?
Cl38 C37 2.07(3) 2_675 ?
Cl38 Cl40 2.3220 . ?
Cl39 Cl38 0.99(2) 2_675 ?
Cl39 C37 1.16(3) 2_675 ?
Cl39 C37 1.6669 . ?
Cl39 Cl40 1.9425 . ?
Cl40 C37 1.8491 . ?
C12 H12 1.0500 . ?
C13 H13 1.0500 . ?
C15 H15 1.0500 . ?
C16 H16 1.0500 . ?
C22 H22A 1.0800 . ?
C22 H22B 1.0800 . ?
C22 H22C 1.0800 . ?
C23 H23A 1.0800 . ?
C23 H23B 1.0800 . ?
C23 H23C 1.0800 . ?
C25 H25 1.0500 . ?
C26 H26 1.0500 . ?
C28 H28 1.0500 . ?
C29 H29 1.0500 . ?
C31 H31A 1.0800 . ?
C31 H31B 1.0800 . ?
C31 H31C 1.0800 . ?
C32 H32A 1.0800 . ?
C32 H32B 1.0800 . ?
C32 H32C 1.0800 . ?
C33 H33 1.0800 . ?
C37 H37 1.0800 . ?
